data_4020045
loop_
_publ_author_name
'Huang, Feihe'
'Zakharov, Lev N.'
'Rheingold, Arnold L.'
'Ashraf-Khorassani, Mehdi'

_publ_section_title
;
Synthesis of a Symmetric Cylindrical Bis(crown ether)
Host and Its Complexation with Paraquat
;
_journal_name_full 'Journal of Organic Chemistry'
_journal_page_first 809
_journal_page_last 813
_journal_paper_doi 10.1021/jo048111u
_journal_volume 70
_journal_year 2005
_chemical_formula_sum 'C102 H129 F24 N7 O24 P4'
_chemical_formula_weight 2417.00
_space_group_IT_number 14
_symmetry_cell_setting monoclinic
_symmetry_space_group_name_Hall '-P 2ybc'
_symmetry_space_group_name_H-M 'P 1 21/c 1'
_atom_sites_solution_hydrogens geom
_atom_sites_solution_primary direct
_atom_sites_solution_secondary difmap
_cell_angle_alpha 90.00
_cell_angle_beta 101.6450(10)
_cell_angle_gamma 90.00
_cell_formula_units_Z 2
_cell_length_a 14.0015(12)
_cell_length_b 20.6348(18)
_cell_length_c 20.0547(18)
_cell_measurement_reflns_used 9372
_cell_measurement_temperature 100(2)
_cell_measurement_theta_max 27.32
_cell_measurement_theta_min 2.21
_cell_volume 5674.9(9)
_diffrn_ambient_temperature 100(2)
_diffrn_detector_area_resol_mean ?
_diffrn_measurement_device_type 'CCD area detector'
_diffrn_measurement_method 'phi and omega scans'
_diffrn_radiation_monochromator graphite
_diffrn_radiation_source 'fine-focus sealed tube'
_diffrn_radiation_type MoK\a
_diffrn_radiation_wavelength 0.71073
_diffrn_reflns_av_R_equivalents 0.0415
_diffrn_reflns_av_sigmaI/netI 0.0579
_diffrn_reflns_limit_h_max 16
_diffrn_reflns_limit_h_min -16
_diffrn_reflns_limit_k_max 22
_diffrn_reflns_limit_k_min -24
_diffrn_reflns_limit_l_max 23
_diffrn_reflns_limit_l_min -21
_diffrn_reflns_number 29758
_diffrn_reflns_theta_max 25.00
_diffrn_reflns_theta_min 1.43
_diffrn_standards_decay_% ?
_diffrn_standards_interval_count ?
_diffrn_standards_interval_time ?
_diffrn_standards_number ?
_exptl_absorpt_coefficient_mu 0.178
_exptl_absorpt_correction_T_max 1.000
_exptl_absorpt_correction_T_min 0.597
_exptl_absorpt_correction_type multi-scan
_exptl_absorpt_process_details SADABS
_exptl_crystal_colour Yellow
_exptl_crystal_density_diffrn 1.414
_exptl_crystal_density_meas 0
_exptl_crystal_density_method 'not measured'
_exptl_crystal_description Needle
_exptl_crystal_F_000 2516
_exptl_crystal_size_max 0.45
_exptl_crystal_size_mid 0.05
_exptl_crystal_size_min 0.04
_refine_ls_extinction_coef ?
_refine_ls_extinction_method none
_refine_ls_goodness_of_fit_ref 1.092
_refine_ls_hydrogen_treatment mixed
_refine_ls_matrix_type full
_refine_ls_number_parameters 682
_refine_ls_number_reflns 10007
_refine_ls_number_restraints 0
_refine_ls_restrained_S_all 1.092
_refine_ls_R_factor_all 0.1428
_refine_ls_R_factor_gt 0.1101
_refine_ls_shift/su_max 0.006
_refine_ls_shift/su_mean 0.001
_refine_ls_structure_factor_coef Fsqd
_refine_ls_weighting_details 'calc w=1/[\s^2^(Fo^2^)+(0.1746P)^2^+5.3365P] where P=(Fo^2^+2Fc^2^)/3'
_refine_ls_weighting_scheme calc
_refine_ls_wR_factor_gt 0.3122
_refine_ls_wR_factor_ref 0.3366
_reflns_number_gt 6201
_reflns_number_total 10007
_reflns_threshold_expression >2sigma(I)
_cod_depositor_comments
;
The following automatic conversions were performed:
'_symmetry_cell_setting' value 'Monoclinic' changed to 'monoclinic'
according to '/home/saulius/struct/CIF-dictionaries/cif_core.dic'
dictionary named 'cif_core.dic' version 2.4.1 from
2010-06-29.

'_exptl_absorpt_correction_type' value 'Multi-scan' changed
to 'multi-scan' according to
'/home/saulius/struct/CIF-dictionaries/cif_core.dic' dictionary named
'cif_core.dic' version 2.4.1 from 2010-06-29.

Automatic conversion script
Id: cif_fix_enum 1527 2010-12-29 10:47:43Z saulius 
;
_cod_original_sg_symbol_H-M 'P 21/c'
_cod_database_code 4020045

loop_
_symmetry_equiv_pos_as_xyz
'x, y, z'
'-x, y+1/2, -z+1/2'
'-x, -y, -z'
'x, -y-1/2, z-1/2'

loop_
_atom_site_label
_atom_site_type_symbol
_atom_site_fract_x
_atom_site_fract_y
_atom_site_fract_z
_atom_site_U_iso_or_equiv
_atom_site_adp_type
_atom_site_occupancy
_atom_site_symmetry_multiplicity
_atom_site_calc_flag
_atom_site_refinement_flags
_atom_site_disorder_assembly
_atom_site_disorder_group
O1 O 0.3949(2) 0.56786(17) 0.93232(17) 0.0620(9) Uani 1 1 d . . .
O2 O 0.2517(2) 0.66631(17) 0.95064(18) 0.0630(9) Uani 1 1 d . . .
O3 O 0.1461(2) 0.74860(16) 0.84365(17) 0.0610(9) Uani 1 1 d . . .
O4 O 0.2179(2) 0.78029(18) 0.71998(18) 0.0655(9) Uani 1 1 d . . .
O5 O 0.3847(2) 0.80186(17) 0.66037(19) 0.0681(10) Uani 1 1 d . . .
O6 O 0.7129(4) 0.8592(5) 0.7022(4) 0.195(4) Uani 1 1 d . . .
O7 O 0.8452(6) 0.8848(4) 0.8196(5) 0.179(3) Uani 1 1 d . . .
O8 O 0.9090(4) 0.8303(3) 0.9473(5) 0.134(2) Uani 1 1 d . . .
O9 O 0.8738(3) 0.7083(3) 1.0062(4) 0.154(3) Uani 1 1 d . . .
O10 O 0.7359(3) 0.6043(2) 0.9964(3) 0.1145(18) Uani 1 1 d . . .
O11 O 0.5180(3) 0.4712(2) 0.7446(2) 0.0826(12) Uani 1 1 d . . .
O12 O 0.4814(2) 0.29890(18) 0.53230(19) 0.0700(10) Uani 1 1 d . . .
C1 C 0.5682(4) 0.5850(3) 0.9669(3) 0.0715(15) Uani 1 1 d . . .
H1A H 0.5603 0.6098 1.0053 0.086 Uiso 1 1 calc R . .
C2 C 0.6613(4) 0.5757(3) 0.9533(4) 0.0789(17) Uani 1 1 d . . .
C3 C 0.6725(4) 0.5392(3) 0.8962(4) 0.0787(17) Uani 1 1 d . . .
H3A H 0.7355 0.5325 0.8866 0.094 Uiso 1 1 calc R . .
C4 C 0.5908(4) 0.5130(2) 0.8540(3) 0.0669(14) Uani 1 1 d . . .
C5 C 0.4992(4) 0.5218(2) 0.8683(3) 0.0570(12) Uani 1 1 d . . .
H5A H 0.4436 0.5030 0.8398 0.068 Uiso 1 1 calc R . .
C6 C 0.4887(3) 0.5586(2) 0.9252(3) 0.0583(12) Uani 1 1 d . . .
C7 C 0.3797(4) 0.5951(3) 0.9950(3) 0.0678(14) Uani 1 1 d . . .
H7A H 0.4172 0.6358 1.0051 0.081 Uiso 1 1 calc R . .
H7B H 0.4019 0.5644 1.0330 0.081 Uiso 1 1 calc R . .
C8 C 0.2730(4) 0.6081(3) 0.9875(3) 0.0695(14) Uani 1 1 d . . .
H8A H 0.2347 0.5720 0.9628 0.083 Uiso 1 1 calc R . .
H8B H 0.2559 0.6122 1.0328 0.083 Uiso 1 1 calc R . .
C9 C 0.1542(3) 0.6879(3) 0.9455(3) 0.0633(13) Uani 1 1 d . . .
H9A H 0.1377 0.6895 0.9912 0.076 Uiso 1 1 calc R . .
H9B H 0.1085 0.6577 0.9168 0.076 Uiso 1 1 calc R . .
C10 C 0.1458(3) 0.7535(3) 0.9145(3) 0.0611(13) Uani 1 1 d . . .
H10A H 0.0845 0.7743 0.9209 0.073 Uiso 1 1 calc R . .
H10B H 0.2011 0.7808 0.9371 0.073 Uiso 1 1 calc R . .
C11 C 0.1404(4) 0.8097(3) 0.8118(3) 0.0724(15) Uani 1 1 d . . .
H11A H 0.2001 0.8349 0.8303 0.087 Uiso 1 1 calc R . .
H11B H 0.0839 0.8339 0.8218 0.087 Uiso 1 1 calc R . .
C12 C 0.1298(4) 0.8027(3) 0.7366(3) 0.0771(16) Uani 1 1 d . . .
H12A H 0.0767 0.7716 0.7192 0.093 Uiso 1 1 calc R . .
H12B H 0.1120 0.8450 0.7144 0.093 Uiso 1 1 calc R . .
C13 C 0.2135(4) 0.7875(3) 0.6486(3) 0.0646(13) Uani 1 1 d . . .
H13A H 0.2053 0.8339 0.6361 0.078 Uiso 1 1 calc R . .
H13B H 0.1562 0.7637 0.6231 0.078 Uiso 1 1 calc R . .
C14 C 0.3053(3) 0.7618(2) 0.6290(3) 0.0596(12) Uani 1 1 d . . .
H14A H 0.3170 0.7165 0.6447 0.071 Uiso 1 1 calc R . .
H14B H 0.2984 0.7627 0.5789 0.071 Uiso 1 1 calc R . .
C15 C 0.4731(3) 0.7906(2) 0.6424(3) 0.0583(12) Uani 1 1 d . . .
C16 C 0.4880(4) 0.7483(3) 0.5928(3) 0.0611(12) Uani 1 1 d . . .
H16A H 0.4367 0.7216 0.5696 0.073 Uiso 1 1 calc R . .
C17 C 0.5807(4) 0.7456(3) 0.5774(3) 0.0745(16) Uani 1 1 d . . .
C18 C 0.6569(4) 0.7813(4) 0.6130(4) 0.098(2) Uani 1 1 d . . .
H18A H 0.7194 0.7789 0.6016 0.117 Uiso 1 1 calc R . .
C19 C 0.6418(5) 0.8199(4) 0.6648(4) 0.0887(18) Uani 1 1 d . . .
C20 C 0.5492(4) 0.8261(3) 0.6783(3) 0.0789(16) Uani 1 1 d . . .
H20A H 0.5383 0.8551 0.7128 0.095 Uiso 1 1 calc R . .
C21 C 0.7998(10) 0.8579(7) 0.7036(7) 0.180(5) Uiso 1 1 d . . .
H21A H 0.8124 0.8668 0.6577 0.216 Uiso 1 1 calc R . .
H21B H 0.8262 0.8144 0.7181 0.216 Uiso 1 1 calc R . .
C22 C 0.8496(9) 0.9090(6) 0.7537(8) 0.188(6) Uani 1 1 d . . .
H22A H 0.9182 0.9152 0.7492 0.225 Uiso 1 1 calc R . .
H22B H 0.8151 0.9510 0.7454 0.225 Uiso 1 1 calc R . .
C23 C 0.9113(5) 0.9156(4) 0.8683(8) 0.157(5) Uani 1 1 d . . .
H23A H 0.9049 0.9631 0.8625 0.188 Uiso 1 1 calc R . .
H23C H 0.9784 0.9030 0.8650 0.188 Uiso 1 1 calc R . .
C24 C 0.8911(5) 0.8959(4) 0.9364(5) 0.117(3) Uani 1 1 d . . .
H24A H 0.9333 0.9212 0.9728 0.141 Uiso 1 1 calc R . .
H24C H 0.8223 0.9055 0.9378 0.141 Uiso 1 1 calc R . .
C25 C 0.9072(6) 0.8210(4) 1.0146(8) 0.141(4) Uani 1 1 d . . .
H25A H 0.8402 0.8289 1.0216 0.169 Uiso 1 1 calc R . .
H25B H 0.9507 0.8532 1.0421 0.169 Uiso 1 1 calc R . .
C26 C 0.9380(5) 0.7550(5) 1.0395(6) 0.150(4) Uani 1 1 d . . .
H26A H 1.0044 0.7463 1.0316 0.179 Uiso 1 1 calc R . .
H26B H 0.9403 0.7526 1.0891 0.179 Uiso 1 1 calc R . .
C27 C 0.8963(6) 0.6430(5) 1.0275(7) 0.155(4) Uani 1 1 d . . .
H27A H 0.8870 0.6373 1.0747 0.186 Uiso 1 1 calc R . .
H27B H 0.9655 0.6337 1.0267 0.186 Uiso 1 1 calc R . .
C28 C 0.8318(5) 0.5962(4) 0.9812(6) 0.140(4) Uani 1 1 d . . .
H28A H 0.8310 0.6064 0.9329 0.168 Uiso 1 1 calc R . .
H28B H 0.8550 0.5511 0.9905 0.168 Uiso 1 1 calc R . .
C29 C 0.6059(4) 0.4720(3) 0.7944(3) 0.0742(16) Uani 1 1 d . . .
H29A H 0.6594 0.4902 0.7747 0.089 Uiso 1 1 calc R . .
H29B H 0.6240 0.4272 0.8099 0.089 Uiso 1 1 calc R . .
C30 C 0.5131(4) 0.4294(3) 0.6912(3) 0.0693(15) Uani 1 1 d . . .
C31 C 0.5909(4) 0.3923(3) 0.6803(3) 0.0851(18) Uani 1 1 d . . .
H31A H 0.6529 0.3958 0.7099 0.102 Uiso 1 1 calc R . .
C32 C 0.5769(4) 0.3501(3) 0.6255(3) 0.0789(17) Uani 1 1 d . . .
H32A H 0.6299 0.3245 0.6176 0.095 Uiso 1 1 calc R . .
C33 C 0.4876(4) 0.3446(3) 0.5826(3) 0.0628(13) Uani 1 1 d . . .
C34 C 0.4104(4) 0.3808(3) 0.5939(3) 0.0767(17) Uani 1 1 d . . .
H34A H 0.3485 0.3770 0.5643 0.092 Uiso 1 1 calc R . .
C35 C 0.4228(5) 0.4223(3) 0.6479(3) 0.0824(19) Uani 1 1 d . . .
H35A H 0.3688 0.4467 0.6560 0.099 Uiso 1 1 calc R . .
C36 C 0.4015(5) 0.2990(4) 0.4779(3) 0.102(2) Uani 1 1 d . . .
H36A H 0.3900 0.3435 0.4597 0.122 Uiso 1 1 calc R . .
H36B H 0.3425 0.2848 0.4941 0.122 Uiso 1 1 calc R . .
N1 N 0.3110(3) 0.63477(19) 0.7753(2) 0.0583(10) Uani 1 1 d . . .
N2 N 0.8019(3) 0.7126(3) 0.8076(4) 0.112(2) Uani 1 1 d . . .
C37 C 0.3528(4) 0.6760(3) 0.8239(3) 0.0672(14) Uani 1 1 d . . .
H37A H 0.3162 0.6932 0.8548 0.081 Uiso 1 1 calc R . .
C38 C 0.4474(4) 0.6932(2) 0.8290(3) 0.0667(14) Uani 1 1 d . . .
H38A H 0.4772 0.7216 0.8644 0.080 Uiso 1 1 calc R . .
C39 C 0.5016(3) 0.6697(2) 0.7831(2) 0.0498(10) Uani 1 1 d . . .
C40 C 0.4555(3) 0.6274(2) 0.7334(2) 0.0524(11) Uani 1 1 d . . .
H40A H 0.4899 0.6103 0.7010 0.063 Uiso 1 1 calc R . .
C41 C 0.3609(3) 0.6104(2) 0.7307(3) 0.0560(12) Uani 1 1 d . . .
H41A H 0.3299 0.5809 0.6968 0.067 Uiso 1 1 calc R . .
C42 C 0.2077(4) 0.6144(3) 0.7729(4) 0.091(2) Uani 1 1 d . . .
H42A H 0.1872 0.5842 0.7349 0.136 Uiso 1 1 calc R . .
H42B H 0.1653 0.6526 0.7664 0.136 Uiso 1 1 calc R . .
H42C H 0.2031 0.5929 0.8157 0.136 Uiso 1 1 calc R . .
C43 C 0.7491(5) 0.7414(7) 0.8444(9) 0.265(10) Uani 1 1 d . . .
H43A H 0.7780 0.7739 0.8756 0.318 Uiso 1 1 calc R . .
C44 C 0.6516(5) 0.7264(5) 0.8397(7) 0.198(7) Uani 1 1 d . . .
H44A H 0.6164 0.7447 0.8710 0.238 Uiso 1 1 calc R . .
C45 C 0.6072(3) 0.6861(2) 0.7912(3) 0.0598(13) Uani 1 1 d . . .
C46 C 0.6642(4) 0.6601(3) 0.7512(3) 0.0840(18) Uani 1 1 d . . .
H46A H 0.6362 0.6312 0.7157 0.101 Uiso 1 1 calc R . .
C47 C 0.7611(4) 0.6745(3) 0.7607(4) 0.0871(19) Uani 1 1 d . . .
H47A H 0.7990 0.6556 0.7315 0.105 Uiso 1 1 calc R . .
C48 C 0.9088(5) 0.7243(5) 0.8199(7) 0.183(6) Uani 1 1 d . . .
H48A H 0.9375 0.6982 0.7881 0.275 Uiso 1 1 calc R . .
H48B H 0.9383 0.7121 0.8668 0.275 Uiso 1 1 calc R . .
H48C H 0.9210 0.7703 0.8129 0.275 Uiso 1 1 calc R . .
P1 P 0.22032(15) 0.57577(8) 0.53920(10) 0.0934(6) Uani 1 1 d . . .
F1 F 0.2323(5) 0.6027(3) 0.4678(3) 0.166(2) Uani 1 1 d . . .
F2 F 0.1802(4) 0.6418(3) 0.5588(4) 0.163(2) Uani 1 1 d . . .
F3 F 0.2131(3) 0.5450(2) 0.6113(2) 0.1162(14) Uani 1 1 d . . .
F4 F 0.2621(3) 0.50854(18) 0.5205(2) 0.1128(13) Uani 1 1 d . . .
F5 F 0.1148(3) 0.5514(2) 0.5091(3) 0.1386(19) Uani 1 1 d . . .
F6 F 0.3273(3) 0.5985(2) 0.5719(2) 0.1211(15) Uani 1 1 d . . .
P2 P 0.03468(13) 0.48592(12) 0.16153(16) 0.1229(10) Uani 1 1 d . . .
F7 F 0.0852(6) 0.5252(4) 0.1099(3) 0.189(3) Uani 1 1 d . . .
F8 F 0.0203(5) 0.4295(5) 0.1103(6) 0.311(7) Uani 1 1 d . . .
F9 F -0.0148(5) 0.4458(4) 0.2093(6) 0.246(5) Uani 1 1 d . . .
F10 F 0.0530(5) 0.5383(2) 0.2163(3) 0.155(2) Uani 1 1 d . . .
F11 F 0.1376(3) 0.4563(3) 0.1922(4) 0.168(3) Uani 1 1 d . . .
F12 F -0.0679(6) 0.5127(7) 0.1323(4) 0.327(8) Uani 1 1 d . . .

loop_
_atom_site_aniso_label
_atom_site_aniso_U_11
_atom_site_aniso_U_22
_atom_site_aniso_U_33
_atom_site_aniso_U_23
_atom_site_aniso_U_13
_atom_site_aniso_U_12
O1 0.0593(19) 0.067(2) 0.065(2) -0.0079(16) 0.0241(16) 0.0110(16)
O2 0.0474(17) 0.071(2) 0.077(2) -0.0047(18) 0.0263(16) 0.0067(15)
O3 0.0553(18) 0.066(2) 0.066(2) -0.0109(17) 0.0215(16) 0.0029(15)
O4 0.0540(18) 0.076(2) 0.070(2) 0.0058(18) 0.0223(16) 0.0145(16)
O5 0.058(2) 0.063(2) 0.086(2) -0.0206(18) 0.0220(18) -0.0016(16)
O6 0.068(3) 0.319(11) 0.178(6) 0.021(7) -0.022(4) -0.067(5)
O7 0.176(7) 0.185(7) 0.180(7) -0.066(6) 0.043(6) -0.121(6)
O8 0.071(3) 0.124(5) 0.207(7) -0.066(5) 0.027(4) 0.019(3)
O9 0.061(3) 0.103(4) 0.289(8) -0.096(5) 0.011(4) -0.010(3)
O10 0.062(2) 0.098(3) 0.186(5) -0.060(3) 0.031(3) -0.008(2)
O11 0.102(3) 0.082(3) 0.071(2) 0.007(2) 0.035(2) 0.049(2)
O12 0.057(2) 0.076(2) 0.077(2) 0.001(2) 0.0138(18) 0.0182(17)
C1 0.065(3) 0.060(3) 0.093(4) -0.015(3) 0.025(3) 0.011(3)
C2 0.063(3) 0.056(3) 0.118(5) -0.023(3) 0.020(3) -0.001(3)
C3 0.065(3) 0.053(3) 0.129(5) -0.013(3) 0.044(3) -0.003(2)
C4 0.079(4) 0.040(2) 0.090(4) 0.006(2) 0.036(3) 0.010(2)
C5 0.065(3) 0.045(2) 0.067(3) 0.001(2) 0.026(2) 0.009(2)
C6 0.056(3) 0.054(3) 0.067(3) -0.001(2) 0.017(2) 0.009(2)
C7 0.067(3) 0.072(3) 0.067(3) -0.009(3) 0.020(3) 0.015(3)
C8 0.075(3) 0.070(3) 0.072(3) -0.006(3) 0.035(3) 0.003(3)
C9 0.045(2) 0.087(4) 0.063(3) -0.010(3) 0.021(2) 0.000(2)
C10 0.043(2) 0.073(3) 0.069(3) -0.025(3) 0.015(2) 0.011(2)
C11 0.063(3) 0.068(3) 0.092(4) -0.002(3) 0.030(3) 0.012(3)
C12 0.061(3) 0.092(4) 0.083(4) 0.005(3) 0.027(3) 0.019(3)
C13 0.058(3) 0.073(3) 0.065(3) 0.008(3) 0.018(2) 0.007(2)
C14 0.059(3) 0.058(3) 0.064(3) -0.005(2) 0.019(2) -0.001(2)
C15 0.055(3) 0.052(3) 0.071(3) 0.004(2) 0.020(2) 0.005(2)
C16 0.062(3) 0.063(3) 0.059(3) 0.005(2) 0.015(2) 0.010(2)
C17 0.061(3) 0.103(4) 0.065(3) 0.022(3) 0.025(3) 0.023(3)
C18 0.048(3) 0.144(7) 0.103(5) 0.050(5) 0.017(3) 0.013(4)
C19 0.067(4) 0.094(5) 0.107(5) 0.016(4) 0.024(4) -0.007(3)
C20 0.072(4) 0.060(3) 0.103(4) -0.009(3) 0.013(3) -0.007(3)
C22 0.193(11) 0.161(10) 0.228(14) -0.074(10) 0.086(10) -0.125(9)
C23 0.051(4) 0.102(6) 0.317(16) -0.089(9) 0.036(6) -0.012(4)
C24 0.060(4) 0.112(6) 0.174(9) -0.063(6) 0.010(5) 0.011(4)
C25 0.066(4) 0.090(6) 0.267(14) -0.069(8) 0.036(7) -0.003(4)
C26 0.064(4) 0.146(8) 0.244(12) -0.102(8) 0.042(5) -0.017(5)
C27 0.066(4) 0.111(7) 0.281(14) -0.060(8) 0.020(6) -0.006(4)
C28 0.060(4) 0.089(5) 0.273(12) -0.071(6) 0.037(5) -0.011(3)
C29 0.087(4) 0.049(3) 0.099(4) 0.000(3) 0.050(4) 0.009(3)
C30 0.080(4) 0.066(3) 0.071(3) 0.016(3) 0.037(3) 0.031(3)
C31 0.073(4) 0.091(4) 0.098(4) -0.017(4) 0.034(3) 0.023(3)
C32 0.059(3) 0.079(4) 0.103(4) -0.016(3) 0.029(3) 0.021(3)
C33 0.058(3) 0.064(3) 0.073(3) 0.019(3) 0.030(3) 0.017(2)
C34 0.069(3) 0.091(4) 0.077(4) 0.023(3) 0.032(3) 0.035(3)
C35 0.087(4) 0.091(4) 0.080(4) 0.032(3) 0.041(3) 0.052(3)
C36 0.087(4) 0.169(7) 0.053(3) 0.022(4) 0.024(3) 0.059(4)
N1 0.047(2) 0.054(2) 0.078(3) -0.015(2) 0.0219(19) -0.0058(17)
N2 0.041(2) 0.088(4) 0.202(7) -0.065(4) 0.015(3) 0.001(2)
C37 0.067(3) 0.068(3) 0.074(3) -0.023(3) 0.032(3) -0.015(3)
C38 0.063(3) 0.058(3) 0.081(4) -0.019(3) 0.020(3) -0.017(2)
C39 0.044(2) 0.043(2) 0.062(3) 0.002(2) 0.011(2) 0.0032(18)
C40 0.045(2) 0.051(2) 0.063(3) -0.004(2) 0.015(2) 0.0033(19)
C41 0.050(2) 0.052(3) 0.065(3) -0.014(2) 0.011(2) 0.001(2)
C42 0.061(3) 0.090(4) 0.133(6) -0.042(4) 0.048(4) -0.027(3)
C43 0.050(4) 0.303(16) 0.44(2) -0.304(17) 0.046(7) -0.033(6)
C44 0.049(4) 0.203(10) 0.339(16) -0.192(11) 0.030(6) -0.006(5)
C45 0.045(2) 0.039(2) 0.091(4) -0.004(2) 0.004(2) 0.0030(19)
C46 0.060(3) 0.112(5) 0.085(4) -0.026(4) 0.025(3) -0.031(3)
C47 0.052(3) 0.098(5) 0.115(5) -0.028(4) 0.025(3) -0.009(3)
C48 0.041(3) 0.196(10) 0.317(14) -0.168(10) 0.045(6) -0.024(4)
P1 0.1045(13) 0.0621(10) 0.1053(14) 0.0066(9) 0.0016(10) -0.0083(9)
F1 0.261(7) 0.107(3) 0.128(4) 0.041(3) 0.034(4) 0.017(4)
F2 0.146(4) 0.105(3) 0.234(6) -0.051(4) 0.030(4) 0.002(3)
F3 0.097(3) 0.139(4) 0.111(3) -0.018(3) 0.016(2) -0.060(3)
F4 0.117(3) 0.073(2) 0.142(4) 0.006(2) 0.010(3) 0.006(2)
F5 0.096(3) 0.112(3) 0.176(5) -0.032(3) -0.049(3) 0.013(2)
F6 0.117(3) 0.115(3) 0.138(4) -0.015(3) 0.043(3) -0.051(3)
P2 0.0561(10) 0.1266(18) 0.179(2) -0.0728(18) 0.0059(12) 0.0099(10)
F7 0.214(7) 0.190(6) 0.171(5) 0.023(5) 0.058(5) 0.104(6)
F8 0.167(6) 0.363(12) 0.445(14) -0.311(12) 0.163(8) -0.119(7)
F9 0.129(5) 0.220(7) 0.441(13) -0.089(8) 0.186(7) -0.084(5)
F10 0.195(5) 0.106(3) 0.160(5) -0.043(3) 0.029(4) -0.019(3)
F11 0.078(3) 0.161(5) 0.279(7) 0.101(5) 0.075(4) 0.037(3)
F12 0.159(6) 0.62(2) 0.182(6) -0.089(9) -0.024(5) 0.233(10)
